data_4349053
loop_
_publ_author_name
'Wallen, Christian M.'
'Wielizcko, Marika'
'Bacsa, John'
'Scarborough, Christopher C.'

_publ_section_title
;
 Heterotrimetallic sandwich complexes supported by sulfonamido ligands
;
_journal_issue 1
_journal_name_full 'Inorganic Chemistry Frontiers'
_journal_page_first 142
_journal_paper_doi 10.1039/C5QI00233H
_journal_volume 3
_journal_year 2016
_chemical_formula_moiety 'C36 H78 Ca1 Co2 N8 O12 S6'
_chemical_formula_sum 'C36 H78 Ca Co2 N8 O12 S6'
_chemical_formula_weight 1165.36
_space_group_crystal_system trigonal
_space_group_IT_number 148
_space_group_name_Hall '-R 3'
_space_group_name_H-M_alt 'R -3 :H'
_atom_sites_solution_hydrogens mixed
_audit_creation_date 2015-10-28
_audit_creation_method
;
Olex2 1.2-dev
(compiled 2015.09.30 svn.r3233 for OlexSys, GUI svn.r5103)
;
_audit_update_record
;
2015-10-30 deposited with the CCDC.
2015-11-26 downloaded from the CCDC.
;
_cell_angle_alpha 90
_cell_angle_beta 90
_cell_angle_gamma 120
_cell_formula_units_Z 3
_cell_length_a 12.601(3)
_cell_length_b 12.601(3)
_cell_length_c 29.273(8)
_cell_measurement_reflns_used 9971
_cell_measurement_temperature 100(2)
_cell_measurement_theta_max 36.920
_cell_measurement_theta_min 2.328
_cell_volume 4025.4(17)
_computing_cell_refinement 'SAINT v8.34A (Bruker, 2013)'
_computing_data_collection 'APEX2 v2014.11 (Bruker, 2014)'
_computing_data_reduction 'SAINT v8.34A (Bruker, 2013)'
_computing_molecular_graphics 'Olex2 (Dolomanov et al., 2009)'
_computing_publication_material 'Olex2 (Dolomanov et al., 2009)'
_computing_structure_refinement 'SHELXL-2014/7 (Sheldrick, 2014)'
_computing_structure_solution 'SHELXT-2014/4 (Sheldrick, 2015)'
_diffrn_ambient_temperature 100(2)
_diffrn_detector_area_resol_mean 512
_diffrn_measured_fraction_theta_full 0.997
_diffrn_measured_fraction_theta_max 0.971
_diffrn_measurement_device_type 'Bruker APEX-II CCD'
_diffrn_measurement_method '\f and \w scans with a narrow frame width'
_diffrn_radiation_monochromator graphite
_diffrn_radiation_type MoK\a
_diffrn_radiation_wavelength 0.71073
_diffrn_reflns_av_R_equivalents 0.0389
_diffrn_reflns_av_unetI/netI 0.0407
_diffrn_reflns_Laue_measured_fraction_full 0.997
_diffrn_reflns_Laue_measured_fraction_max 0.971
_diffrn_reflns_limit_h_max 17
_diffrn_reflns_limit_h_min -21
_diffrn_reflns_limit_k_max 18
_diffrn_reflns_limit_k_min -17
_diffrn_reflns_limit_l_max 49
_diffrn_reflns_limit_l_min -44
_diffrn_reflns_number 17386
_diffrn_reflns_point_group_measured_fraction_full 0.997
_diffrn_reflns_point_group_measured_fraction_max 0.971
_diffrn_reflns_theta_full 25.242
_diffrn_reflns_theta_max 37.068
_diffrn_reflns_theta_min 2.087
_diffrn_source 'fine-focus sealed tube'
_diffrn_source_current 35
_diffrn_source_voltage 45
_diffrn_standards_number 0
_exptl_absorpt_coefficient_mu 1.007
_exptl_absorpt_correction_T_max 0.4389
_exptl_absorpt_correction_T_min 0.3299
_exptl_absorpt_correction_type multi-scan
_exptl_absorpt_process_details
;
SADABS-2012/1 (Bruker,2012) was used for absorption correction.
wR2(int) was 0.0977 before and 0.0604 after correction.
The Ratio of minimum to maximum transmission is 0.7517.
The \l/2 correction factor is 0.0015.
;
_exptl_crystal_colour violet
_exptl_crystal_colour_primary violet
_exptl_crystal_density_diffrn 1.442
_exptl_crystal_description prism
_exptl_crystal_F_000 1848
_exptl_crystal_size_max 0.41
_exptl_crystal_size_mid 0.185
_exptl_crystal_size_min 0.112
_refine_diff_density_max 0.906
_refine_diff_density_min -0.604
_refine_diff_density_rms 0.094
_refine_ls_extinction_method none
_refine_ls_goodness_of_fit_ref 1.032
_refine_ls_hydrogen_treatment mixed
_refine_ls_matrix_type full
_refine_ls_number_parameters 118
_refine_ls_number_reflns 4461
_refine_ls_number_restraints 45
_refine_ls_restrained_S_all 1.033
_refine_ls_R_factor_all 0.0580
_refine_ls_R_factor_gt 0.0409
_refine_ls_shift/su_max 0.002
_refine_ls_shift/su_mean 0.000
_refine_ls_structure_factor_coef Fsqd
_refine_ls_weighting_details 'w=1/[\s^2^(Fo^2^)+(0.0595P)^2^+1.4018P] where P=(Fo^2^+2Fc^2^)/3'
_refine_ls_weighting_scheme calc
_refine_ls_wR_factor_gt 0.0988
_refine_ls_wR_factor_ref 0.1085
_reflns_Friedel_coverage 0.000
_reflns_number_gt 3518
_reflns_number_total 4461
_reflns_threshold_expression 'I > 2\s(I)'
_cod_data_source_file c5qi00233h2.cif
_cod_data_source_block cmw_03_020
_cod_original_cell_volume 4025(2)
_cod_original_sg_symbol_H-M 'R -3'
_cod_database_code 4349053
_shelxl_version_number 2013-4
_shelx_space_group_comment
;
The symmetry employed for this shelxl refinement is uniquely defined
by the following loop, which should always be used as a source of
symmetry information in preference to the above space-group names.
They are only intended as comments.
;
_shelx_estimated_absorpt_t_max 0.896
_shelx_estimated_absorpt_t_min 0.683
_olex2_refinement_description
;
1. Fixed Uiso
 At 1.5 times of:
  All C(H,H,H) groups, {H5B,H5A} of C5
 At 1.2 times of:
  {H1A,H1B} of C1, {H2BA,H2BB} of C2B, {H1BA,H1BB} of C1B, {H2B,H2A} of C2
2. Restrained distances
 N1-C1 \\sim N1-C1B
 with sigma of 0.002
 C2B-C1B \\sim C2-C1
 with sigma of 0.002
 N2-C2 \\sim N2-C2B
 with sigma of 0.002
3. Uiso/Uaniso restraints and constraints
C1 \\sim C1B: within 1.7A with sigma of 0.04 and sigma for terminal atoms of
0.08
C2B \\sim C2: within 1.7A with sigma of 0.04 and sigma for terminal atoms of
0.08
N2: within 1.7A with sigma of 0.04 and sigma for terminal atoms of 0.08
Uanis(C1B) = Uanis(C1)
Uanis(C2B) = Uanis(C2)
4. Rigid body (RIGU) restrains
 N2, C2B, C2, C1, C1B, N1
 with sigma for 1-2 distances of 0.002 and sigma for 1-3 distances of 0.002
5. Others
 Sof(C1B)=Sof(H1BA)=Sof(H1BB)=Sof(C2B)=Sof(H2BA)=Sof(H2BB)=1-FVAR(1)
 Sof(C1)=Sof(H1A)=Sof(H1B)=Sof(C2)=Sof(H2B)=Sof(H2A)=FVAR(1)
6.a Secondary CH2 refined with riding coordinates:
 C1(H1A,H1B), C2(H2B,H2A), C1B(H1BA,H1BB), C2B(H2BA,H2BB)
6.b Idealised Me refined as rotating group:
 C4(H4A,H4C,H4B), C6(H6B,H6A,H6C)
;
_olex2_diffrn_ambient_temperature_device 'Oxford Cryosystems'
_olex2_exptl_crystal_mounting_method 'The crystal was mounted on a loop with paratone oil'
_olex2_submission_original_sample_id CMW-03-020
_olex2_submission_special_instructions 'No special instructions were received'

loop_
_space_group_symop_operation_xyz
'x, y, z'
'-y, x-y, z'
'-x+y, -x, z'
'x+2/3, y+1/3, z+1/3'
'-y+2/3, x-y+1/3, z+1/3'
'-x+y+2/3, -x+1/3, z+1/3'
'x+1/3, y+2/3, z+2/3'
'-y+1/3, x-y+2/3, z+2/3'
'-x+y+1/3, -x+2/3, z+2/3'
'-x, -y, -z'
'y, -x+y, -z'
'x-y, x, -z'
'-x+2/3, -y+1/3, -z+1/3'
'y+2/3, -x+y+1/3, -z+1/3'
'x-y+2/3, x+1/3, -z+1/3'
'-x+1/3, -y+2/3, -z+2/3'
'y+1/3, -x+y+2/3, -z+2/3'
'x-y+1/3, x+2/3, -z+2/3'

loop_
_atom_site_label
_atom_site_type_symbol
_atom_site_fract_x
_atom_site_fract_y
_atom_site_fract_z
_atom_site_U_iso_or_equiv
_atom_site_adp_type
_atom_site_occupancy
_atom_site_site_symmetry_order
_atom_site_calc_flag
_atom_site_refinement_flags_posn
_atom_site_refinement_flags_adp
_atom_site_refinement_flags_occupancy
_atom_site_disorder_assembly
_atom_site_disorder_group
C1 C 0.12734(18) 0.0871(2) 0.29225(6) 0.0266(4) Uani 0.748(3) 1 d D U . A -1
H1A H 0.1259 0.1214 0.2620 0.032 Uiso 0.748(3) 1 calc R . . A -1
H1B H 0.1741 0.0435 0.2894 0.032 Uiso 0.748(3) 1 calc R . . A -1
C2 C 0.1895(2) 0.19094(19) 0.32714(5) 0.0275(4) Uani 0.748(3) 1 d D U . A -1
H2B H 0.2785 0.2402 0.3209 0.033 Uiso 0.748(3) 1 calc R . . A -1
H2A H 0.1542 0.2455 0.3256 0.033 Uiso 0.748(3) 1 calc R . . A -1
C1B C 0.1073(4) 0.1229(3) 0.29827(18) 0.0266(4) Uani 0.252(3) 1 d D U . A -2
H1BA H 0.0831 0.1853 0.3041 0.032 Uiso 0.252(3) 1 calc R . . A -2
H1BB H 0.1291 0.1279 0.2655 0.032 Uiso 0.252(3) 1 calc R . . A -2
C2B C 0.2214(4) 0.1551(7) 0.32673(10) 0.0275(4) Uani 0.252(3) 1 d D U . A -2
H2BA H 0.2551 0.1009 0.3196 0.033 Uiso 0.252(3) 1 calc R . . A -2
H2BB H 0.2861 0.2417 0.3225 0.033 Uiso 0.252(3) 1 calc R . . A -2
C3 C 0.36798(13) 0.18401(14) 0.42740(5) 0.0250(3) Uani 1 1 d . . . . .
C4 C 0.45144(17) 0.23030(19) 0.38538(7) 0.0430(4) Uani 1 1 d . . . . .
H4A H 0.4080 0.1794 0.3589 0.065 Uiso 1 1 calc GR . . . .
H4C H 0.5256 0.2256 0.3911 0.065 Uiso 1 1 calc GR . . . .
H4B H 0.4741 0.3155 0.3792 0.065 Uiso 1 1 calc GR . . . .
C5 C 0.31899(16) 0.04749(16) 0.43444(6) 0.0311(3) Uani 1 1 d . . . . .
H5B H 0.271(2) 0.021(2) 0.4607(8) 0.047 Uiso 1 1 d R . . . .
H5A H 0.271(2) 0.002(2) 0.4099(9) 0.047 Uiso 1 1 d R . . . .
C6 C 0.43493(17) 0.25587(19) 0.47016(7) 0.0409(4) Uani 1 1 d . . . . .
H6B H 0.4601 0.3425 0.4660 0.061 Uiso 1 1 calc GR . . . .
H6A H 0.5075 0.2480 0.4753 0.061 Uiso 1 1 calc GR . . . .
H6C H 0.3801 0.2232 0.4966 0.061 Uiso 1 1 calc GR . . . .
N1 N 0.0000 0.0000 0.30721(6) 0.0220(3) Uani 1 3 d DS TU P . .
N2 N 0.16760(11) 0.13226(12) 0.37351(3) 0.0242(2) Uani 1 1 d D U . . .
O1 O 0.15613(8) 0.14992(9) 0.45574(3) 0.01764(16) Uani 1 1 d . . . . .
O2 O 0.28909(10) 0.33815(9) 0.41204(3) 0.0253(2) Uani 1 1 d . . . . .
S1 S 0.23948(3) 0.20780(3) 0.41686(2) 0.01747(7) Uani 1 1 d . . . . .
Ca1 Ca 0.0000 0.0000 0.5000 0.01352(10) Uani 1 6 d S T P . .
Co2 Co 0.0000 0.0000 0.37878(2) 0.01600(7) Uani 1 3 d S T P A .
H5C H 0.392(2) 0.037(2) 0.4381(8) 0.046(6) Uiso 1 1 d . . . . .

loop_
_atom_site_aniso_label
_atom_site_aniso_U_11
_atom_site_aniso_U_22
_atom_site_aniso_U_33
_atom_site_aniso_U_23
_atom_site_aniso_U_13
_atom_site_aniso_U_12
C1 0.0282(9) 0.0283(10) 0.0172(6) 0.0018(6) 0.0034(5) 0.0096(7)
C2 0.0261(9) 0.0296(10) 0.0186(6) 0.0032(6) 0.0049(5) 0.0077(7)
C1B 0.0282(9) 0.0283(10) 0.0172(6) 0.0018(6) 0.0034(5) 0.0096(7)
C2B 0.0261(9) 0.0296(10) 0.0186(6) 0.0032(6) 0.0049(5) 0.0077(7)
C3 0.0162(6) 0.0230(6) 0.0348(6) 0.0003(5) 0.0052(5) 0.0090(5)
C4 0.0265(8) 0.0406(10) 0.0598(11) 0.0128(8) 0.0244(8) 0.0153(8)
C5 0.0273(7) 0.0278(8) 0.0437(8) 0.0035(6) 0.0083(6) 0.0180(6)
C6 0.0250(8) 0.0423(10) 0.0562(10) -0.0153(8) -0.0159(7) 0.0176(8)
N1 0.0229(6) 0.0229(6) 0.0201(7) 0.000 0.000 0.0115(3)
N2 0.0196(5) 0.0251(6) 0.0182(4) -0.0011(4) 0.0021(3) 0.0041(4)
O1 0.0149(4) 0.0186(4) 0.0184(3) 0.0027(3) 0.0037(3) 0.0076(3)
O2 0.0269(5) 0.0157(4) 0.0291(4) 0.0046(3) 0.0029(4) 0.0074(4)
S1 0.01496(13) 0.01496(14) 0.01905(12) 0.00088(9) 0.00300(9) 0.00491(11)
Ca1 0.01299(15) 0.01299(15) 0.01457(19) 0.000 0.000 0.00650(7)
Co2 0.01535(10) 0.01535(10) 0.01731(12) 0.000 0.000 0.00767(5)

loop_
_atom_type_symbol
_atom_type_description
_atom_type_scat_dispersion_real
_atom_type_scat_dispersion_imag
_atom_type_scat_source
C C 0.0033 0.0016 'International Tables Vol C Tables 4.2.6.8 and 6.1.1.4'
H H 0.0000 0.0000 'International Tables Vol C Tables 4.2.6.8 and 6.1.1.4'
Ca Ca 0.2262 0.3064 'International Tables Vol C Tables 4.2.6.8 and 6.1.1.4'
Co Co 0.3494 0.9721 'International Tables Vol C Tables 4.2.6.8 and 6.1.1.4'
N N 0.0061 0.0033 'International Tables Vol C Tables 4.2.6.8 and 6.1.1.4'
O O 0.0106 0.0060 'International Tables Vol C Tables 4.2.6.8 and 6.1.1.4'
S S 0.1246 0.1234 'International Tables Vol C Tables 4.2.6.8 and 6.1.1.4'

loop_
_geom_angle_atom_site_label_1
_geom_angle_atom_site_label_2
_geom_angle_atom_site_label_3
_geom_angle
_geom_angle_site_symmetry_1
_geom_angle_site_symmetry_3
H1A C1 H1B 108.2 . .
C2 C1 H1A 109.7 . .
C2 C1 H1B 109.7 . .
N1 C1 H1A 109.7 . .
N1 C1 H1B 109.7 . .
N1 C1 C2 109.66(15) . .
C1 C2 H2B 110.3 . .
C1 C2 H2A 110.3 . .
H2B C2 H2A 108.6 . .
N2 C2 C1 106.99(15) . .
N2 C2 H2B 110.3 . .
N2 C2 H2A 110.3 . .
H1BA C1B H1BB 107.5 . .
C2B C1B H1BA 108.5 . .
C2B C1B H1BB 108.5 . .
N1 C1B H1BA 108.5 . .
N1 C1B H1BB 108.5 . .
N1 C1B C2B 115.2(4) . .
C1B C2B H2BA 111.8 . .
C1B C2B H2BB 111.8 . .
H2BA C2B H2BB 109.5 . .
N2 C2B C1B 99.9(3) . .
N2 C2B H2BA 111.8 . .
N2 C2B H2BB 111.8 . .
C4 C3 S1 107.46(11) . .
C5 C3 C4 110.62(13) . .
C5 C3 C6 110.51(14) . .
C5 C3 S1 108.56(10) . .
C6 C3 C4 111.20(15) . .
C6 C3 S1 108.38(11) . .
C3 C4 H4A 109.5 . .
C3 C4 H4C 109.5 . .
C3 C4 H4B 109.5 . .
H4A C4 H4C 109.5 . .
H4A C4 H4B 109.5 . .
H4C C4 H4B 109.5 . .
C3 C5 H5B 110.0(15) . .
C3 C5 H5A 110.9(16) . .
C3 C5 H5C 106.5(14) . .
H5B C5 H5A 108(2) . .
H5B C5 H5C 110(2) . .
H5A C5 H5C 111(2) . .
C3 C6 H6B 109.5 . .
C3 C6 H6A 109.5 . .
C3 C6 H6C 109.5 . .
H6B C6 H6A 109.5 . .
H6B C6 H6C 109.5 . .
H6A C6 H6C 109.5 . .
C1 N1 Co2 107.14(9) . .
C1B N1 Co2 100.2(2) . .
C2 N2 S1 121.46(11) . .
C2 N2 Co2 110.41(10) . .
C2B N2 S1 123.7(2) . .
C2B N2 Co2 115.8(2) . .
S1 N2 Co2 120.48(6) . .
S1 O1 Ca1 159.82(6) . .
N2 S1 C3 109.19(7) . .
O1 S1 C3 105.14(6) . .
O1 S1 N2 105.77(6) . .
O2 S1 C3 106.87(7) . .
O2 S1 N2 113.62(7) . .
O2 S1 O1 115.82(6) . .
O1 Ca1 O1 88.06(3) 2 10_556
O1 Ca1 O1 91.94(3) 3 .
O1 Ca1 O1 88.06(3) 3 11_556
O1 Ca1 O1 88.06(3) 12_556 2
O1 Ca1 O1 91.94(3) 2 .
O1 Ca1 O1 91.94(3) 11_556 10_556
O1 Ca1 O1 180.00(3) 10_556 .
O1 Ca1 O1 91.94(3) 12_556 10_556
O1 Ca1 O1 180.0 11_556 2
O1 Ca1 O1 91.94(3) 3 2
O1 Ca1 O1 88.06(3) 3 10_556
O1 Ca1 O1 88.06(3) 12_556 .
O1 Ca1 O1 180.0 12_556 3
O1 Ca1 O1 91.94(3) 12_556 11_556
O1 Ca1 O1 88.06(3) 11_556 .
O1 Ca1 Co2 123.88(2) 12_556 .
O1 Ca1 Co2 123.88(2) 10_556 .
O1 Ca1 Co2 56.12(2) 2 .
O1 Ca1 Co2 123.88(2) 2 10_556
O1 Ca1 Co2 123.88(2) 11_556 .
O1 Ca1 Co2 123.88(2) 3 10_556
O1 Ca1 Co2 56.12(2) 3 .
O1 Ca1 Co2 56.12(2) 11_556 10_556
O1 Ca1 Co2 56.12(2) 10_556 10_556
O1 Ca1 Co2 56.12(2) . .
O1 Ca1 Co2 56.12(2) 12_556 10_556
O1 Ca1 Co2 123.88(2) . 10_556
Co2 Ca1 Co2 180.0 . 10_556
N1 Co2 Ca1 180.0 . .
N2 Co2 N1 85.43(3) 2 .
N2 Co2 N1 85.42(3) . .
N2 Co2 N1 85.43(3) 3 .
N2 Co2 N2 119.370(9) . 3
N2 Co2 N2 119.371(9) . 2
N2 Co2 N2 119.371(9) 3 2
N2 Co2 Ca1 94.57(3) 3 .
N2 Co2 Ca1 94.57(3) 2 .
N2 Co2 Ca1 94.58(3) . .

loop_
_geom_bond_atom_site_label_1
_geom_bond_atom_site_label_2
_geom_bond_distance
_geom_bond_site_symmetry_2
C1 H1A 0.9900 .
C1 H1B 0.9900 .
C1 C2 1.531(3) .
C1 N1 1.4866(19) .
C2 H2B 0.9900 .
C2 H2A 0.9900 .
C2 N2 1.5035(19) .
C1B H1BA 0.9900 .
C1B H1BB 0.9900 .
C1B C2B 1.531(3) .
C1B N1 1.483(3) .
C2B H2BA 0.9900 .
C2B H2BB 0.9900 .
C2B N2 1.491(3) .
C3 C4 1.532(2) .
C3 C5 1.523(2) .
C3 C6 1.528(2) .
C3 S1 1.8145(16) .
C4 H4A 0.9800 .
C4 H4C 0.9800 .
C4 H4B 0.9800 .
C5 H5B 0.93(2) .
C5 H5A 0.93(3) .
C5 H5C 1.00(3) .
C6 H6B 0.9800 .
C6 H6A 0.9800 .
C6 H6C 0.9800 .
N1 Co2 2.0949(19) .
N2 S1 1.5731(12) .
N2 Co2 1.9343(13) .
O1 S1 1.4712(9) .
O1 Ca1 2.3241(10) .
O2 S1 1.4428(11) .
Ca1 O1 2.3240(10) 3
Ca1 O1 2.3240(10) 10_556
Ca1 O1 2.3240(10) 2
Ca1 O1 2.3240(10) 12_556
Ca1 O1 2.3240(10) 11_556
Ca1 Co2 3.5486(10) .
Ca1 Co2 3.5486(10) 10_556
Co2 N2 1.9343(13) 3
Co2 N2 1.9343(13) 2

loop_
_geom_torsion_atom_site_label_1
_geom_torsion_atom_site_label_2
_geom_torsion_atom_site_label_3
_geom_torsion_atom_site_label_4
_geom_torsion
C1 C2 N2 C2B 63.8(5)
C1 C2 N2 S1 167.55(14)
C1 C2 N2 Co2 -42.89(19)
C2 C1 N1 C1B 45.4(5)
C2 C1 N1 Co2 -31.62(18)
C2 N2 S1 C3 -97.39(15)
C2 N2 S1 O1 149.92(14)
C2 N2 S1 O2 21.79(16)
C1B C2B N2 C2 -51.7(3)
C1B C2B N2 S1 -146.7(3)
C1B C2B N2 Co2 33.9(5)
C2B C1B N1 C1 -63.0(5)
C2B C1B N1 Co2 45.9(5)
C2B N2 S1 C3 -63.4(3)
C2B N2 S1 O1 -176.1(3)
C2B N2 S1 O2 55.8(3)
C4 C3 S1 N2 60.91(13)
C4 C3 S1 O1 174.01(11)
C4 C3 S1 O2 -62.37(13)
C5 C3 S1 N2 -58.76(12)
C5 C3 S1 O1 54.34(11)
C5 C3 S1 O2 177.96(10)
C6 C3 S1 N2 -178.82(11)
C6 C3 S1 O1 -65.73(13)
C6 C3 S1 O2 57.89(13)
N1 C1 C2 N2 48.9(2)
N1 C1B C2B N2 -53.8(6)
Ca1 O1 S1 C3 -87.98(17)
Ca1 O1 S1 N2 27.50(19)
Ca1 O1 S1 O2 154.30(16)
Co2 N2 S1 C3 116.05(9)
Co2 N2 S1 O1 3.36(10)
Co2 N2 S1 O2 -124.77(8)
